data_7707977
loop_
_publ_author_name
'Saha, Koushik'
'Gayen, Sourav'
'Kaur, Urminder'
'Roisnel, Thierry'
'Ghosh, Sundargopal'

_publ_section_title
;
 Stabilization of dichalcogenide ligands in the coordination sphere of a
 ruthenium system.
;
_journal_issue 37
_journal_name_full 'Dalton transactions (Cambridge, England : 2003)'
_journal_page_first 12990
_journal_page_last 13001
_journal_paper_doi 10.1039/d1dt01614h
_journal_volume 50
_journal_year 2021
_chemical_formula_moiety 'C10 H17 B3 Ru Se7 [+ solvent]'
_chemical_formula_sum 'C10 H17 B3 Ru Se7'
_chemical_formula_weight 823.45
_space_group_crystal_system monoclinic
_space_group_IT_number 14
_space_group_name_Hall '-P 2ybc'
_space_group_name_H-M_alt 'P 1 21/c 1'
_atom_sites_solution_hydrogens mixed
_audit_creation_method SHELXL-2018/3
_audit_update_record
;
2020-01-01 deposited with the CCDC.	2021-08-06 downloaded from the CCDC.
;
_cell_angle_alpha 90
_cell_angle_beta 101.254(16)
_cell_angle_gamma 90
_cell_formula_units_Z 4
_cell_length_a 8.264(3)
_cell_length_b 17.571(7)
_cell_length_c 14.898(5)
_cell_measurement_reflns_used 7425
_cell_measurement_temperature 296(2)
_cell_measurement_theta_max 25.04
_cell_measurement_theta_min 3.02
_cell_volume 2121.7(14)
_computing_cell_refinement 'APEX3/SAINT (Bruker, 2016)'
_computing_data_collection 'APEX3(Bruker, 2016)'
_computing_data_reduction 'SAINT/XPREP (Bruker, 2016)'
_computing_molecular_graphics 'ORTEP3 (Farrugia, 1997) and Mercury (Bruno et al., 2002)'
_computing_publication_material 'SHELXL-2018/3 (Sheldrick, 2018)'
_computing_structure_refinement 'SHELXL-2018/3 (Sheldrick, 2018)'
_computing_structure_solution 'SHELXT-2014/5 (Sheldrick, 2014)'
_diffrn_ambient_temperature 296(2)
_diffrn_measured_fraction_theta_full 0.991
_diffrn_measured_fraction_theta_max 0.991
_diffrn_measurement_device_type 'Bruker axs kappa apex3 CMOS Diffractometer'
_diffrn_measurement_method '\w and \f scan'
_diffrn_radiation_monochromator graphite
_diffrn_radiation_source 'fine-focus sealed tube'
_diffrn_radiation_type MoK\a
_diffrn_radiation_wavelength 0.71073
_diffrn_reflns_av_R_equivalents 0.0530
_diffrn_reflns_av_unetI/netI 0.0375
_diffrn_reflns_Laue_measured_fraction_full 0.991
_diffrn_reflns_Laue_measured_fraction_max 0.991
_diffrn_reflns_limit_h_max 9
_diffrn_reflns_limit_h_min -9
_diffrn_reflns_limit_k_max 20
_diffrn_reflns_limit_k_min -20
_diffrn_reflns_limit_l_max 17
_diffrn_reflns_limit_l_min -16
_diffrn_reflns_number 19775
_diffrn_reflns_point_group_measured_fraction_full 0.991
_diffrn_reflns_point_group_measured_fraction_max 0.991
_diffrn_reflns_theta_full 25.070
_diffrn_reflns_theta_max 25.070
_diffrn_reflns_theta_min 3.420
_exptl_absorpt_coefficient_mu 12.735
_exptl_absorpt_correction_T_max 0.7452
_exptl_absorpt_correction_T_min 0.3457
_exptl_absorpt_correction_type multi-scan
_exptl_absorpt_process_details 'SADABS (Bruker, 2016)'
_exptl_crystal_colour red
_exptl_crystal_density_diffrn 2.578
_exptl_crystal_description BLOCK
_exptl_crystal_F_000 1496
_exptl_crystal_size_max 0.200
_exptl_crystal_size_mid 0.200
_exptl_crystal_size_min 0.200
_refine_diff_density_max 0.845
_refine_diff_density_min -0.750
_refine_diff_density_rms 0.131
_refine_ls_extinction_method none
_refine_ls_goodness_of_fit_ref 0.812
_refine_ls_hydrogen_treatment mixed
_refine_ls_matrix_type full
_refine_ls_number_parameters 202
_refine_ls_number_reflns 3728
_refine_ls_number_restraints 1
_refine_ls_restrained_S_all 0.812
_refine_ls_R_factor_all 0.0423
_refine_ls_R_factor_gt 0.0311
_refine_ls_shift/su_max 0.006
_refine_ls_shift/su_mean 0.000
_refine_ls_structure_factor_coef Fsqd
_refine_ls_weighting_details 'w=1/[\s^2^(Fo^2^)+(0.0583P)^2^+18.7864P] where P=(Fo^2^+2Fc^2^)/3'
_refine_ls_weighting_scheme calc
_refine_ls_wR_factor_gt 0.0828
_refine_ls_wR_factor_ref 0.0921
_reflns_Friedel_coverage 0.000
_reflns_number_gt 3162
_reflns_number_total 3728
_reflns_threshold_expression 'I > 2\s(I)'
_cod_data_source_file d1dt01614h2.cif
_cod_data_source_block SE1_SQ
_cod_depositor_comments 'Adding full bibliography for 7707977--7707979.cif.'
_cod_original_cell_volume 2121.9(13)
_cod_original_sg_symbol_H-M 'P 21/c'
_cod_database_code 7707977
_shelx_shelxl_version_number 2018/3
_shelx_space_group_comment
;
The symmetry employed for this shelxl refinement is uniquely defined
by the following loop, which should always be used as a source of
symmetry information in preference to the above space-group names.
They are only intended as comments.
;
_shelx_estimated_absorpt_t_min 0.185
_shelx_estimated_absorpt_t_max 0.185
_platon_squeeze_void_probe_radius 1.20

loop_
_space_group_symop_operation_xyz
'x, y, z'
'-x, y+1/2, -z+1/2'
'-x, -y, -z'
'x, -y-1/2, z-1/2'

loop_
_atom_site_label
_atom_site_type_symbol
_atom_site_fract_x
_atom_site_fract_y
_atom_site_fract_z
_atom_site_U_iso_or_equiv
_atom_site_adp_type
_atom_site_occupancy
_atom_site_site_symmetry_order
_atom_site_calc_flag
_atom_site_refinement_flags_posn
_atom_site_refinement_flags_adp
_atom_site_refinement_flags_occupancy
_atom_site_disorder_assembly
_atom_site_disorder_group
Ru1 Ru 0.14013(6) 0.37152(3) 0.82905(3) 0.02506(14) Uani 1 1 d . . . . .
Se1 Se -0.00757(7) 0.28206(4) 0.91289(5) 0.03221(17) Uani 1 1 d . . . . .
Se2 Se 0.03877(9) 0.32497(4) 1.06608(5) 0.04063(19) Uani 1 1 d . . . . .
Se3 Se 0.35788(8) 0.22183(4) 1.02788(5) 0.03783(18) Uani 1 1 d . . . . .
Se4 Se 0.58956(8) 0.36209(5) 0.96789(5) 0.0455(2) Uani 1 1 d . . . . .
Se5 Se 0.33657(8) 0.26981(4) 0.80760(4) 0.03266(17) Uani 1 1 d . . . . .
Se6 Se 0.19665(10) 0.15455(4) 0.81882(5) 0.04258(19) Uani 1 1 d . . . . .
Se7 Se 0.32384(8) 0.40789(4) 0.97484(4) 0.03293(17) Uani 1 1 d . . . . .
C1 C 0.1715(8) 0.4249(4) 0.6977(4) 0.0357(15) Uani 1 1 d . . . . .
H1 H 0.255572 0.417831 0.665128 0.043 Uiso 1 1 calc R U . . .
C2 C 0.1851(8) 0.4834(4) 0.7625(4) 0.0321(14) Uani 1 1 d . . . . .
C3 C 0.0540(8) 0.4909(4) 0.8114(5) 0.0348(15) Uani 1 1 d . . . . .
H3 H 0.060160 0.528451 0.855944 0.042 Uiso 1 1 calc R U . . .
C4 C -0.0827(8) 0.4435(4) 0.7939(5) 0.0405(16) Uani 1 1 d . . . . .
H4 H -0.166338 0.449881 0.826908 0.049 Uiso 1 1 calc R U . . .
C5 C -0.0978(8) 0.3842(4) 0.7254(5) 0.0400(16) Uani 1 1 d . . . . .
C6 C 0.0317(9) 0.3760(4) 0.6806(5) 0.0401(16) Uani 1 1 d . . . . .
H6 H 0.027815 0.337175 0.637849 0.048 Uiso 1 1 calc R U . . .
C7 C -0.2476(10) 0.3347(5) 0.7059(7) 0.063(2) Uani 1 1 d . . . . .
H7A H -0.322942 0.349657 0.744200 0.095 Uiso 1 1 calc R U . . .
H7B H -0.300188 0.339902 0.642803 0.095 Uiso 1 1 calc R U . . .
H7C H -0.215821 0.282559 0.718206 0.095 Uiso 1 1 calc R U . . .
C8 C 0.3312(9) 0.5371(4) 0.7822(6) 0.0430(17) Uani 1 1 d . . . . .
H8 H 0.355473 0.546472 0.848305 0.052 Uiso 1 1 calc R U . . .
C9 C 0.4859(10) 0.5057(5) 0.7565(8) 0.068(3) Uani 1 1 d . . . . .
H9A H 0.572925 0.542539 0.770787 0.102 Uiso 1 1 calc R U . . .
H9B H 0.517676 0.459794 0.790200 0.102 Uiso 1 1 calc R U . . .
H9C H 0.465398 0.494925 0.692091 0.102 Uiso 1 1 calc R U . . .
C10 C 0.2798(11) 0.6133(5) 0.7349(8) 0.072(3) Uani 1 1 d . . . . .
H10A H 0.181279 0.631301 0.752890 0.108 Uiso 1 1 calc R U . . .
H10B H 0.366675 0.649771 0.752377 0.108 Uiso 1 1 calc R U . . .
H10C H 0.259451 0.606381 0.669702 0.108 Uiso 1 1 calc R U . . .
B1 B 0.1452(10) 0.1877(4) 0.9401(6) 0.0358(17) Uani 1 1 d . . . . .
B2 B 0.2832(10) 0.3263(5) 1.0685(5) 0.0365(17) Uani 1 1 d D . . . .
B3 B 0.4956(9) 0.2577(5) 0.9351(6) 0.0408(19) Uani 1 1 d . . . . .
H1A H 0.086(8) 0.144(4) 0.975(4) 0.027(16) Uiso 1 1 d . . . . .
H2A H 0.346(8) 0.344(4) 1.137(3) 0.05(2) Uiso 1 1 d D . . . .
H3A H 0.577(10) 0.218(5) 0.926(6) 0.06(2) Uiso 1 1 d . . . . .

loop_
_atom_site_aniso_label
_atom_site_aniso_U_11
_atom_site_aniso_U_22
_atom_site_aniso_U_33
_atom_site_aniso_U_23
_atom_site_aniso_U_13
_atom_site_aniso_U_12
Ru1 0.0221(2) 0.0254(3) 0.0279(3) -0.0014(2) 0.00532(19) 0.00153(18)
Se1 0.0259(3) 0.0334(4) 0.0386(4) 0.0015(3) 0.0094(3) -0.0009(3)
Se2 0.0442(4) 0.0428(4) 0.0404(4) -0.0018(3) 0.0217(3) 0.0047(3)
Se3 0.0380(4) 0.0387(4) 0.0363(4) 0.0056(3) 0.0058(3) 0.0091(3)
Se4 0.0259(3) 0.0596(5) 0.0493(4) -0.0012(4) 0.0031(3) -0.0050(3)
Se5 0.0303(3) 0.0359(4) 0.0340(4) -0.0023(3) 0.0118(3) 0.0060(3)
Se6 0.0528(4) 0.0319(4) 0.0446(4) -0.0087(3) 0.0134(3) 0.0011(3)
Se7 0.0330(3) 0.0329(4) 0.0318(3) -0.0036(3) 0.0037(3) -0.0022(3)
C1 0.043(4) 0.038(4) 0.027(3) 0.007(3) 0.009(3) 0.003(3)
C2 0.032(3) 0.031(3) 0.033(3) 0.002(3) 0.004(3) 0.004(3)
C3 0.037(4) 0.029(3) 0.037(4) -0.001(3) 0.005(3) 0.008(3)
C4 0.030(3) 0.041(4) 0.050(4) 0.011(3) 0.006(3) 0.013(3)
C5 0.034(4) 0.038(4) 0.044(4) 0.006(3) -0.003(3) 0.000(3)
C6 0.049(4) 0.042(4) 0.026(3) -0.005(3) 0.000(3) 0.000(3)
C7 0.041(4) 0.064(6) 0.074(6) 0.008(5) -0.012(4) -0.010(4)
C8 0.047(4) 0.025(3) 0.057(5) 0.011(3) 0.009(3) -0.004(3)
C9 0.041(5) 0.051(5) 0.115(8) 0.007(5) 0.022(5) -0.004(4)
C10 0.056(5) 0.040(5) 0.114(8) 0.026(5) 0.005(5) -0.009(4)
B1 0.040(4) 0.025(4) 0.046(5) 0.003(3) 0.015(3) 0.003(3)
B2 0.041(4) 0.038(4) 0.031(4) 0.004(3) 0.009(3) 0.001(3)
B3 0.023(4) 0.052(5) 0.045(5) 0.007(4) 0.000(3) 0.007(3)

loop_
_atom_type_symbol
_atom_type_description
_atom_type_scat_dispersion_real
_atom_type_scat_dispersion_imag
_atom_type_scat_source
C C 0.0033 0.0016 'International Tables Vol C Tables 4.2.6.8 and 6.1.1.4'
H H 0.0000 0.0000 'International Tables Vol C Tables 4.2.6.8 and 6.1.1.4'
Se Se -0.0929 2.2259 'International Tables Vol C Tables 4.2.6.8 and 6.1.1.4'
Ru Ru -1.2594 0.8363 'International Tables Vol C Tables 4.2.6.8 and 6.1.1.4'
B B 0.0013 0.0007 'International Tables Vol C Tables 4.2.6.8 and 6.1.1.4'

loop_
_geom_angle_atom_site_label_1
_geom_angle_atom_site_label_2
_geom_angle_atom_site_label_3
_geom_angle
_geom_angle_site_symmetry_1
_geom_angle_site_symmetry_3
_geom_angle_publ_flag
C4 Ru1 C3 36.5(3) . . ?
C4 Ru1 C6 65.7(3) . . ?
C3 Ru1 C6 77.9(3) . . ?
C4 Ru1 C1 77.6(3) . . ?
C3 Ru1 C1 65.6(3) . . ?
C6 Ru1 C1 37.3(3) . . ?
C4 Ru1 C5 37.7(3) . . ?
C3 Ru1 C5 67.0(3) . . ?
C6 Ru1 C5 35.7(3) . . ?
C1 Ru1 C5 66.0(3) . . ?
C4 Ru1 C2 66.4(2) . . ?
C3 Ru1 C2 37.1(2) . . ?
C6 Ru1 C2 66.5(3) . . ?
C1 Ru1 C2 36.3(2) . . ?
C5 Ru1 C2 79.1(2) . . ?
C4 Ru1 Se1 90.73(19) . . ?
C3 Ru1 Se1 118.90(18) . . ?
C6 Ru1 Se1 112.5(2) . . ?
C1 Ru1 Se1 149.74(18) . . ?
C5 Ru1 Se1 87.64(19) . . ?
C2 Ru1 Se1 155.81(16) . . ?
C4 Ru1 Se5 156.7(2) . . ?
C3 Ru1 Se5 150.67(18) . . ?
C6 Ru1 Se5 92.55(19) . . ?
C1 Ru1 Se5 89.93(18) . . ?
C5 Ru1 Se5 119.2(2) . . ?
C2 Ru1 Se5 113.70(17) . . ?
Se1 Ru1 Se5 90.41(4) . . ?
C4 Ru1 Se7 113.6(2) . . ?
C3 Ru1 Se7 89.29(18) . . ?
C6 Ru1 Se7 157.4(2) . . ?
C1 Ru1 Se7 120.28(18) . . ?
C5 Ru1 Se7 151.1(2) . . ?
C2 Ru1 Se7 92.02(17) . . ?
Se1 Ru1 Se7 89.98(4) . . ?
Se5 Ru1 Se7 89.67(3) . . ?
B1 Se1 Se2 95.1(2) . . ?
B1 Se1 Ru1 105.4(2) . . ?
Se2 Se1 Ru1 106.38(4) . . ?
B2 Se2 Se1 89.6(2) . . ?
B3 Se3 B2 99.2(3) . . ?
B3 Se3 B1 100.2(3) . . ?
B2 Se3 B1 100.3(3) . . ?
B3 Se4 Se7 90.2(2) . . ?
B3 Se5 Se6 94.5(3) . . ?
B3 Se5 Ru1 105.5(3) . . ?
Se6 Se5 Ru1 105.56(4) . . ?
B1 Se6 Se5 90.4(2) . . ?
B2 Se7 Se4 93.9(2) . . ?
B2 Se7 Ru1 105.0(2) . . ?
Se4 Se7 Ru1 106.84(4) . . ?
C2 C1 C6 121.3(6) . . ?
C2 C1 Ru1 73.2(4) . . ?
C6 C1 Ru1 70.9(4) . . ?
C2 C1 H1 119.3 . . ?
C6 C1 H1 119.3 . . ?
Ru1 C1 H1 128.9 . . ?
C1 C2 C3 117.0(6) . . ?
C1 C2 C8 123.0(6) . . ?
C3 C2 C8 120.0(6) . . ?
C1 C2 Ru1 70.5(4) . . ?
C3 C2 Ru1 69.5(4) . . ?
C8 C2 Ru1 130.4(5) . . ?
C4 C3 C2 121.4(6) . . ?
C4 C3 Ru1 71.6(4) . . ?
C2 C3 Ru1 73.4(4) . . ?
C4 C3 H3 119.3 . . ?
C2 C3 H3 119.3 . . ?
Ru1 C3 H3 128.0 . . ?
C3 C4 C5 121.3(7) . . ?
C3 C4 Ru1 71.9(4) . . ?
C5 C4 Ru1 73.1(4) . . ?
C3 C4 H4 119.3 . . ?
C5 C4 H4 119.3 . . ?
Ru1 C4 H4 127.9 . . ?
C6 C5 C4 116.8(6) . . ?
C6 C5 C7 122.6(7) . . ?
C4 C5 C7 120.7(7) . . ?
C6 C5 Ru1 70.4(4) . . ?
C4 C5 Ru1 69.2(4) . . ?
C7 C5 Ru1 130.6(5) . . ?
C5 C6 C1 122.2(7) . . ?
C5 C6 Ru1 73.9(4) . . ?
C1 C6 Ru1 71.8(4) . . ?
C5 C6 H6 118.9 . . ?
C1 C6 H6 118.9 . . ?
Ru1 C6 H6 127.6 . . ?
C5 C7 H7A 109.5 . . ?
C5 C7 H7B 109.5 . . ?
H7A C7 H7B 109.5 . . ?
C5 C7 H7C 109.5 . . ?
H7A C7 H7C 109.5 . . ?
H7B C7 H7C 109.5 . . ?
C9 C8 C2 114.0(7) . . ?
C9 C8 C10 112.0(7) . . ?
C2 C8 C10 108.4(6) . . ?
C9 C8 H8 107.4 . . ?
C2 C8 H8 107.4 . . ?
C10 C8 H8 107.4 . . ?
C8 C9 H9A 109.5 . . ?
C8 C9 H9B 109.5 . . ?
H9A C9 H9B 109.5 . . ?
C8 C9 H9C 109.5 . . ?
H9A C9 H9C 109.5 . . ?
H9B C9 H9C 109.5 . . ?
C8 C10 H10A 109.5 . . ?
C8 C10 H10B 109.5 . . ?
H10A C10 H10B 109.5 . . ?
C8 C10 H10C 109.5 . . ?
H10A C10 H10C 109.5 . . ?
H10B C10 H10C 109.5 . . ?
Se6 B1 Se3 110.4(4) . . ?
Se6 B1 Se1 106.4(4) . . ?
Se3 B1 Se1 107.5(4) . . ?
Se6 B1 H1A 115(3) . . ?
Se3 B1 H1A 108(3) . . ?
Se1 B1 H1A 110(3) . . ?
Se2 B2 Se3 109.9(4) . . ?
Se2 B2 Se7 106.9(4) . . ?
Se3 B2 Se7 108.7(4) . . ?
Se2 B2 H2A 108(4) . . ?
Se3 B2 H2A 114(4) . . ?
Se7 B2 H2A 109(4) . . ?
Se4 B3 Se3 110.8(4) . . ?
Se4 B3 Se5 105.7(4) . . ?
Se3 B3 Se5 108.0(3) . . ?
Se4 B3 H3A 116(5) . . ?
Se3 B3 H3A 110(5) . . ?
Se5 B3 H3A 106(5) . . ?

loop_
_geom_bond_atom_site_label_1
_geom_bond_atom_site_label_2
_geom_bond_distance
_geom_bond_site_symmetry_2
_geom_bond_publ_flag
Ru1 C4 2.211(6) . ?
Ru1 C3 2.215(6) . ?
Ru1 C6 2.219(7) . ?
Ru1 C1 2.230(6) . ?
Ru1 C5 2.262(7) . ?
Ru1 C2 2.265(7) . ?
Ru1 Se1 2.4730(10) . ?
Ru1 Se5 2.4767(10) . ?
Ru1 Se7 2.4787(11) . ?
Se1 B1 2.076(8) . ?
Se1 Se2 2.3628(12) . ?
Se2 B2 2.013(8) . ?
Se3 B3 2.054(9) . ?
Se3 B2 2.065(8) . ?
Se3 B1 2.065(8) . ?
Se4 B3 2.014(9) . ?
Se4 Se7 2.3600(12) . ?
Se5 B3 2.099(8) . ?
Se5 Se6 2.3542(12) . ?
Se6 B1 2.020(8) . ?
Se7 B2 2.073(8) . ?
C1 C2 1.400(9) . ?
C1 C6 1.422(10) . ?
C1 H1 0.9300 . ?
C2 C3 1.425(9) . ?
C2 C8 1.515(9) . ?
C3 C4 1.387(10) . ?
C3 H3 0.9300 . ?
C4 C5 1.446(11) . ?
C4 H4 0.9300 . ?
C5 C6 1.374(10) . ?
C5 C7 1.495(10) . ?
C6 H6 0.9300 . ?
C7 H7A 0.9600 . ?
C7 H7B 0.9600 . ?
C7 H7C 0.9600 . ?
C8 C9 1.508(11) . ?
C8 C10 1.534(10) . ?
C8 H8 0.9800 . ?
C9 H9A 0.9600 . ?
C9 H9B 0.9600 . ?
C9 H9C 0.9600 . ?
C10 H10A 0.9600 . ?
C10 H10B 0.9600 . ?
C10 H10C 0.9600 . ?
B1 H1A 1.10(7) . ?
B2 H2A 1.09(2) . ?
B3 H3A 1.00(8) . ?

loop_
_geom_torsion_atom_site_label_1
_geom_torsion_atom_site_label_2
_geom_torsion_atom_site_label_3
_geom_torsion_atom_site_label_4
_geom_torsion
_geom_torsion_site_symmetry_1
_geom_torsion_site_symmetry_2
_geom_torsion_site_symmetry_3
_geom_torsion_site_symmetry_4
_geom_torsion_publ_flag
C6 C1 C2 C3 0.9(9) . . . . ?
Ru1 C1 C2 C3 -53.4(5) . . . . ?
C6 C1 C2 C8 -179.5(6) . . . . ?
Ru1 C1 C2 C8 126.1(6) . . . . ?
C6 C1 C2 Ru1 54.3(6) . . . . ?
C1 C2 C3 C4 -1.5(9) . . . . ?
C8 C2 C3 C4 179.0(6) . . . . ?
Ru1 C2 C3 C4 -55.4(6) . . . . ?
C1 C2 C3 Ru1 53.9(5) . . . . ?
C8 C2 C3 Ru1 -125.7(6) . . . . ?
C2 C3 C4 C5 0.1(10) . . . . ?
Ru1 C3 C4 C5 -56.1(6) . . . . ?
C2 C3 C4 Ru1 56.2(6) . . . . ?
C3 C4 C5 C6 1.9(10) . . . . ?
Ru1 C4 C5 C6 -53.7(6) . . . . ?
C3 C4 C5 C7 -178.7(7) . . . . ?
Ru1 C4 C5 C7 125.8(7) . . . . ?
C3 C4 C5 Ru1 55.5(6) . . . . ?
C4 C5 C6 C1 -2.4(10) . . . . ?
C7 C5 C6 C1 178.1(7) . . . . ?
Ru1 C5 C6 C1 -55.5(6) . . . . ?
C4 C5 C6 Ru1 53.1(6) . . . . ?
C7 C5 C6 Ru1 -126.4(7) . . . . ?
C2 C1 C6 C5 1.1(10) . . . . ?
Ru1 C1 C6 C5 56.5(6) . . . . ?
C2 C1 C6 Ru1 -55.4(6) . . . . ?
C1 C2 C8 C9 -22.7(10) . . . . ?
C3 C2 C8 C9 156.8(7) . . . . ?
Ru1 C2 C8 C9 69.0(9) . . . . ?
C1 C2 C8 C10 102.7(8) . . . . ?
C3 C2 C8 C10 -77.8(9) . . . . ?
Ru1 C2 C8 C10 -165.6(6) . . . . ?

loop_
_platon_squeeze_void_nr
_platon_squeeze_void_average_x
_platon_squeeze_void_average_y
_platon_squeeze_void_average_z
_platon_squeeze_void_volume
_platon_squeeze_void_count_electrons
_platon_squeeze_void_content
1 -0.030 0.000 0.000 120 27 ' '
2 -0.007 0.500 0.500 120 27 ' '
